data_2018552
loop_
_publ_author_name
'Wan, Li-Min'
'Yang, Zhou'
'Zheng, Ai-Xia'
'Ren, Zhi-Gang'
'Lang, Jian-Ping'

_publ_section_title
;
 Two [Cu~2~I~2~]-based coordination polymers of
 1,3-bis(pyridin-4-yl)propane
;
_journal_coeditor_code YF3014
_journal_issue 7
_journal_name_full 'Acta Crystallographica Section C'
_journal_page_first m181
_journal_page_last m184
_journal_paper_doi 10.1107/S0108270112025577
_journal_volume 68
_journal_year 2012
_chemical_formula_iupac '[Cu2 I2 (C13 H14 N2)2] , C6 H4 I2'
_chemical_formula_moiety 'C26 H28 Cu2 I2 N4, C6 H4 I2'
_chemical_formula_sum 'C32 H32 Cu2 I4 N4'
_chemical_formula_weight 1107.30
_chemical_name_systematic
;
<i>catena</i>-poly[[[di-\m-iodido-dicopper(I)]-
bis[\m-1,3-bis(pyridin-4-yl)propane-\k^2^<i>N</i>:<i>N</i>']]
1,4-diiodobenzene monosolvate]
;
_space_group_IT_number 15
_symmetry_cell_setting monoclinic
_symmetry_space_group_name_Hall '-C 2yc'
_symmetry_space_group_name_H-M 'C 1 2/c 1'
_atom_sites_solution_hydrogens geom
_atom_sites_solution_primary direct
_atom_sites_solution_secondary difmap
_audit_creation_method SHELXL97
_cell_angle_alpha 90.00
_cell_angle_beta 109.53(3)
_cell_angle_gamma 90.00
_cell_formula_units_Z 4
_cell_length_a 17.700(4)
_cell_length_b 14.604(3)
_cell_length_c 13.757(3)
_cell_measurement_reflns_used 6485
_cell_measurement_temperature 223(2)
_cell_measurement_theta_max 25.3491
_cell_measurement_theta_min 3.1436
_cell_volume 3351.5(14)
_computing_cell_refinement 'CrystalClear (Rigaku/MSC, 2001)'
_computing_data_collection 'CrystalClear (Rigaku/MSC, 2001)'
_computing_data_reduction 'CrystalStructure (Rigaku/MSC, 2004)'
_computing_molecular_graphics 'ORTEPII (Johnson, 1976)'
_computing_publication_material 'SHELXL97 (Sheldrick, 2008)'
_computing_structure_refinement 'SHELXL97 (Sheldrick, 2008)'
_computing_structure_solution 'SHELXS97 (Sheldrick, 2008)'
_diffrn_ambient_temperature 223(2)
_diffrn_measured_fraction_theta_full 0.994
_diffrn_measured_fraction_theta_max 0.994
_diffrn_measurement_device_type 'Rigaku Saturn 724+ CCD area-detector'
_diffrn_measurement_method \w
_diffrn_radiation_monochromator graphite
_diffrn_radiation_source 'fine-focus sealed tube'
_diffrn_radiation_type MoK\a
_diffrn_radiation_wavelength 0.71073
_diffrn_reflns_av_R_equivalents 0.0254
_diffrn_reflns_av_sigmaI/netI 0.0190
_diffrn_reflns_limit_h_max 19
_diffrn_reflns_limit_h_min -21
_diffrn_reflns_limit_k_max 17
_diffrn_reflns_limit_k_min -17
_diffrn_reflns_limit_l_max 16
_diffrn_reflns_limit_l_min -14
_diffrn_reflns_number 15742
_diffrn_reflns_theta_full 25.35
_diffrn_reflns_theta_max 25.35
_diffrn_reflns_theta_min 3.14
_diffrn_standards_decay_% 0
_diffrn_standards_interval_count 0
_diffrn_standards_interval_time 0
_diffrn_standards_number 0
_exptl_absorpt_coefficient_mu 4.983
_exptl_absorpt_correction_T_max 0.2533
_exptl_absorpt_correction_T_min 0.1739
_exptl_absorpt_correction_type multi-scan
_exptl_absorpt_process_details '(Jacobson, 1998)'
_exptl_crystal_colour orange
_exptl_crystal_density_diffrn 2.195
_exptl_crystal_density_method 'not measured'
_exptl_crystal_description block
_exptl_crystal_F_000 2088
_exptl_crystal_size_max 0.54
_exptl_crystal_size_mid 0.40
_exptl_crystal_size_min 0.38
_refine_diff_density_max 0.835
_refine_diff_density_min -1.671
_refine_ls_extinction_method none
_refine_ls_goodness_of_fit_ref 1.115
_refine_ls_hydrogen_treatment constr
_refine_ls_matrix_type full
_refine_ls_number_parameters 191
_refine_ls_number_reflns 3058
_refine_ls_number_restraints 0
_refine_ls_restrained_S_all 1.115
_refine_ls_R_factor_all 0.0341
_refine_ls_R_factor_gt 0.0316
_refine_ls_shift/su_max 0.001
_refine_ls_shift/su_mean 0.000
_refine_ls_structure_factor_coef Fsqd
_refine_ls_weighting_details 'calc w = 1/[\s^2^(Fo^2^)+(0.0428P)^2^+11.4239P] where P=(Fo^2^+2Fc^2^)/3'
_refine_ls_weighting_scheme calc
_refine_ls_wR_factor_gt 0.0782
_refine_ls_wR_factor_ref 0.0798
_reflns_number_gt 2902
_reflns_number_total 3058
_reflns_threshold_expression I>2\s(I)
_cod_data_source_file yf3014.cif
_cod_data_source_block II
_cod_original_cell_volume 3351.4(12)
_cod_original_sg_symbol_H-M 'C 2/c'
_cod_database_code 2018552
_cod_database_fobs_code 2018552

loop_
_symmetry_equiv_pos_as_xyz
'x, y, z'
'-x, y, -z+1/2'
'x+1/2, y+1/2, z'
'-x+1/2, y+1/2, -z+1/2'
'-x, -y, -z'
'x, -y, z-1/2'
'-x+1/2, -y+1/2, -z'
'x+1/2, -y+1/2, z-1/2'

loop_
_atom_site_type_symbol
_atom_site_label
_atom_site_fract_x
_atom_site_fract_y
_atom_site_fract_z
_atom_site_U_iso_or_equiv
_atom_site_adp_type
_atom_site_calc_flag
_atom_site_refinement_flags
_atom_site_occupancy
_atom_site_symmetry_multiplicity
Cu Cu1 0.10953(3) 0.86540(4) 0.29705(4) 0.03457(16) Uani d . 1 1
I I1 0.0000 0.72585(3) 0.2500 0.02780(12) Uani d S 1 2
I I2 0.0000 1.00533(2) 0.2500 0.02788(12) Uani d S 1 2
I I3 0.02316(2) 0.34964(2) 0.00902(2) 0.04574(12) Uani d . 1 1
N N1 0.1660(2) 0.8730(2) 0.4512(3) 0.0287(8) Uani d . 1 1
C C1 0.2453(3) 0.8665(4) 0.4956(4) 0.0512(14) Uani d . 1 1
H H1 0.2764 0.8571 0.4529 0.061 Uiso calc R 1 1
C C2 0.2843(3) 0.8727(4) 0.6002(4) 0.0500(14) Uani d . 1 1
H H2 0.3405 0.8680 0.6265 0.060 Uiso calc R 1 1
C C3 0.2421(2) 0.8856(3) 0.6666(3) 0.0260(8) Uani d . 1 1
C C4 0.1604(3) 0.8928(4) 0.6214(4) 0.0413(11) Uani d . 1 1
H H4 0.1280 0.9017 0.6626 0.050 Uiso calc R 1 1
C C5 0.1258(3) 0.8870(4) 0.5160(3) 0.0431(12) Uani d . 1 1
H H5 0.0699 0.8934 0.4878 0.052 Uiso calc R 1 1
C C6 0.2859(3) 0.8911(3) 0.7811(3) 0.0311(9) Uani d . 1 1
H H6A 0.3175 0.9477 0.7953 0.037 Uiso calc R 1 1
H H6B 0.3235 0.8398 0.8009 0.037 Uiso calc R 1 1
C C7 0.2335(3) 0.8896(3) 0.8497(3) 0.0290(9) Uani d . 1 1
H H7A 0.2004 0.9449 0.8376 0.035 Uiso calc R 1 1
H H7B 0.1977 0.8364 0.8321 0.035 Uiso calc R 1 1
C C8 0.2856(3) 0.8847(3) 0.9629(3) 0.0307(9) Uani d . 1 1
H H8A 0.3211 0.8315 0.9722 0.037 Uiso calc R 1 1
H H8B 0.3196 0.9394 0.9794 0.037 Uiso calc R 1 1
C C14 0.0102(3) 0.3565(3) 0.1554(3) 0.0328(10) Uani d . 1 1
C C15 0.0055(3) 0.4391(3) 0.2027(3) 0.0361(10) Uani d . 1 1
H H15 0.0096 0.4948 0.1705 0.043 Uiso calc R 1 1
C C16 0.0053(3) 0.2745(3) 0.2030(4) 0.0386(10) Uani d . 1 1
H H16 0.0093 0.2188 0.1708 0.046 Uiso calc R 1 1
C C9 0.2412(3) 0.8776(3) 1.0401(3) 0.0269(9) Uani d . 1 1
C C10 0.1592(3) 0.8817(4) 1.0146(3) 0.0392(11) Uani d . 1 1
H H10 0.1266 0.8886 0.9454 0.047 Uiso calc R 1 1
C C13 0.2845(3) 0.8666(3) 1.1438(4) 0.0384(11) Uani d . 1 1
H H13 0.3407 0.8633 1.1655 0.046 Uiso calc R 1 1
C C11 0.1250(3) 0.8755(4) 1.0911(4) 0.0460(13) Uani d . 1 1
H H11 0.0689 0.8787 1.0714 0.055 Uiso calc R 1 1
N N2 0.1666(2) 0.8653(2) 1.1913(3) 0.0282(8) Uani d . 1 1
C C12 0.2460(3) 0.8606(3) 1.2149(3) 0.0357(11) Uani d . 1 1
H H12 0.2773 0.8526 1.2845 0.043 Uiso calc R 1 1

loop_
_atom_site_aniso_label
_atom_site_aniso_U_11
_atom_site_aniso_U_22
_atom_site_aniso_U_33
_atom_site_aniso_U_12
_atom_site_aniso_U_13
_atom_site_aniso_U_23
Cu1 0.0327(3) 0.0491(4) 0.0230(3) 0.0004(2) 0.0108(2) 0.0002(2)
I1 0.0253(2) 0.0317(2) 0.0251(2) 0.000 0.00676(16) 0.000
I2 0.0221(2) 0.0302(2) 0.0303(2) 0.000 0.00736(16) 0.000
I3 0.0515(2) 0.0593(2) 0.0322(2) 0.00667(15) 0.02174(16) 0.00379(13)
N1 0.0264(19) 0.0337(19) 0.0254(19) 0.0002(14) 0.0077(15) 0.0000(14)
C1 0.034(3) 0.099(4) 0.024(2) 0.017(3) 0.013(2) -0.004(2)
C2 0.021(2) 0.103(5) 0.024(2) 0.015(2) 0.005(2) 0.000(2)
C3 0.029(2) 0.027(2) 0.024(2) 0.0036(16) 0.0112(17) 0.0020(15)
C4 0.028(2) 0.071(3) 0.030(2) 0.003(2) 0.017(2) 0.001(2)
C5 0.021(2) 0.081(4) 0.026(2) 0.001(2) 0.0060(19) 0.001(2)
C6 0.030(2) 0.040(2) 0.022(2) 0.0036(18) 0.0078(18) 0.0012(17)
C7 0.031(2) 0.037(2) 0.019(2) 0.0056(18) 0.0087(17) 0.0028(16)
C8 0.030(2) 0.044(2) 0.019(2) 0.0024(18) 0.0087(18) 0.0006(17)
C14 0.032(2) 0.043(3) 0.025(2) 0.0016(18) 0.0130(19) 0.0011(17)
C15 0.041(3) 0.035(2) 0.032(2) -0.0001(19) 0.013(2) 0.0049(18)
C16 0.040(3) 0.037(3) 0.039(2) 0.0025(19) 0.013(2) -0.0014(19)
C9 0.031(2) 0.026(2) 0.024(2) 0.0023(16) 0.0103(18) 0.0001(15)
C10 0.028(2) 0.068(3) 0.019(2) 0.006(2) 0.0043(18) 0.001(2)
C13 0.023(2) 0.066(3) 0.025(2) 0.002(2) 0.0071(19) 0.005(2)
C11 0.020(2) 0.084(4) 0.030(3) 0.005(2) 0.004(2) 0.004(2)
N2 0.0256(19) 0.037(2) 0.0238(18) 0.0003(14) 0.0101(15) 0.0004(14)
C12 0.031(3) 0.056(3) 0.019(2) 0.0031(19) 0.0061(19) 0.0061(18)

loop_
_atom_type_symbol
_atom_type_description
_atom_type_scat_dispersion_real
_atom_type_scat_dispersion_imag
_atom_type_scat_source
C C 0.0033 0.0016 'International Tables Vol C Tables 4.2.6.8 and 6.1.1.4'
H H 0.0000 0.0000 'International Tables Vol C Tables 4.2.6.8 and 6.1.1.4'
N N 0.0061 0.0033 'International Tables Vol C Tables 4.2.6.8 and 6.1.1.4'
Cu Cu 0.3201 1.2651 'International Tables Vol C Tables 4.2.6.8 and 6.1.1.4'
I I -0.4742 1.8119 'International Tables Vol C Tables 4.2.6.8 and 6.1.1.4'

loop_
_geom_angle_atom_site_label_1
_geom_angle_atom_site_label_2
_geom_angle_atom_site_label_3
_geom_angle_site_symmetry_1
_geom_angle_site_symmetry_3
_geom_angle
_geom_angle_publ_flag
N1 Cu1 N2 . 1_554 124.21(15) yes
N1 Cu1 I1 . . 110.57(10) yes
N2 Cu1 I1 1_554 . 108.22(10) yes
N1 Cu1 I2 . . 105.60(10) yes
N2 Cu1 I2 1_554 . 108.25(10) yes
I1 Cu1 I2 . . 96.32(3) yes
Cu1 I1 Cu1 . 2 83.76(3) yes
Cu1 I2 Cu1 2 . 83.60(3) yes
C5 N1 C1 . . 114.9(4) no
C5 N1 Cu1 . . 121.6(3) no
C1 N1 Cu1 . . 123.4(3) no
N1 C1 C2 . . 123.9(4) no
N1 C1 H1 . . 118.1 no
C2 C1 H1 . . 118.1 no
C3 C2 C1 . . 120.7(4) no
C3 C2 H2 . . 119.6 no
C1 C2 H2 . . 119.6 no
C2 C3 C4 . . 115.8(4) no
C2 C3 C6 . . 119.9(4) no
C4 C3 C6 . . 124.4(4) no
C3 C4 C5 . . 120.1(4) no
C3 C4 H4 . . 119.9 no
C5 C4 H4 . . 119.9 no
N1 C5 C4 . . 124.6(4) no
N1 C5 H5 . . 117.7 no
C4 C5 H5 . . 117.7 no
C3 C6 C7 . . 116.0(3) no
C3 C6 H6A . . 108.3 no
C7 C6 H6A . . 108.3 no
C3 C6 H6B . . 108.3 no
C7 C6 H6B . . 108.3 no
H6A C6 H6B . . 107.4 no
C8 C7 C6 . . 110.3(3) no
C8 C7 H7A . . 109.6 no
C6 C7 H7A . . 109.6 no
C8 C7 H7B . . 109.6 no
C6 C7 H7B . . 109.6 no
H7A C7 H7B . . 108.1 no
C9 C8 C7 . . 116.1(4) no
C9 C8 H8A . . 108.3 no
C7 C8 H8A . . 108.3 no
C9 C8 H8B . . 108.3 no
C7 C8 H8B . . 108.3 no
H8A C8 H8B . . 107.4 no
C16 C14 C15 . . 120.6(4) no
C16 C14 I3 . . 117.2(3) no
C15 C14 I3 . . 122.3(3) no
C15 C15 C14 2 . 119.5(3) no
C15 C15 H15 2 . 120.2 no
C14 C15 H15 . . 120.2 no
C16 C16 C14 2 . 119.9(3) no
C16 C16 H16 2 . 120.0 no
C14 C16 H16 . . 120.0 no
C10 C9 C13 . . 116.2(4) no
C10 C9 C8 . . 124.5(4) no
C13 C9 C8 . . 119.3(4) no
C9 C10 C11 . . 119.8(4) no
C9 C10 H10 . . 120.1 no
C11 C10 H10 . . 120.1 no
C12 C13 C9 . . 120.5(4) no
C12 C13 H13 . . 119.8 no
C9 C13 H13 . . 119.8 no
N2 C11 C10 . . 124.3(4) no
N2 C11 H11 . . 117.9 no
C10 C11 H11 . . 117.9 no
C12 N2 C11 . . 115.4(4) no
C12 N2 Cu1 . 1_556 124.1(3) no
C11 N2 Cu1 . 1_556 120.4(3) no
N2 C12 C13 . . 123.9(4) no
N2 C12 H12 . . 118.0 no
C13 C12 H12 . . 118.0 no

loop_
_geom_bond_atom_site_label_1
_geom_bond_atom_site_label_2
_geom_bond_site_symmetry_2
_geom_bond_distance
_geom_bond_publ_flag
Cu1 N1 . 2.023(4) yes
Cu1 N2 1_554 2.030(4) yes
Cu1 I1 . 2.7371(8) yes
Cu1 I2 . 2.7412(8) yes
I1 Cu1 2 2.7371(8) yes
I2 Cu1 2 2.7412(8) yes
I3 C14 . 2.103(4) no
N1 C5 . 1.328(6) no
N1 C1 . 1.335(6) no
C1 C2 . 1.375(7) no
C1 H1 . 0.9400 no
C2 C3 . 1.373(6) no
C2 H2 . 0.9400 no
C3 C4 . 1.374(6) no
C3 C6 . 1.507(6) no
C4 C5 . 1.376(6) no
C4 H4 . 0.9400 no
C5 H5 . 0.9400 no
C6 C7 . 1.528(6) no
C6 H6A . 0.9800 no
C6 H6B . 0.9800 no
C7 C8 . 1.524(5) no
C7 H7A . 0.9800 no
C7 H7B . 0.9800 no
C8 C9 . 1.521(6) no
C8 H8A . 0.9800 no
C8 H8B . 0.9800 no
C14 C16 . 1.381(6) no
C14 C15 . 1.387(6) no
C15 C15 2 1.378(9) no
C15 H15 . 0.9400 no
C16 C16 2 1.368(9) no
C16 H16 . 0.9400 no
C9 C10 . 1.376(6) no
C9 C13 . 1.384(6) no
C10 C11 . 1.381(7) no
C10 H10 . 0.9400 no
C13 C12 . 1.369(6) no
C13 H13 . 0.9400 no
C11 N2 . 1.336(6) no
C11 H11 . 0.9400 no
N2 C12 . 1.334(6) no
N2 Cu1 1_556 2.030(4) no
C12 H12 . 0.9400 no
